data_7223469
loop_
_publ_author_name
'Yang, Liangru'
'Yuan, Jinwei'
'Mao, Pu'
'Guo, Qi'

_publ_section_title
;
 Chelating Palladium Complexes Containing Pyridine/pyrimidine Hydroxyalkyl
 Di-functionalized N-Heterocyclic Carbenes: Synthesis, Structure, and
 Catalytic Activity towards C-H Activation
;
_journal_name_full 'RSC Adv.'
_journal_paper_doi 10.1039/C5RA21183B
_journal_year 2015
_chemical_absolute_configuration ad
_chemical_formula_moiety 'C16 H16 Cl2 N4 O Pd'
_chemical_formula_sum 'C16 H16 Cl2 N4 O Pd'
_chemical_formula_weight 457.63
_chemical_name_systematic
;
 ? 
;
_space_group_crystal_system orthorhombic
_space_group_IT_number 19
_space_group_name_Hall 'P 2ac 2ab'
_space_group_name_H-M_alt 'P 21 21 21'
_symmetry_space_group_name_Hall 'P 2ac 2ab'
_symmetry_space_group_name_H-M 'P 21 21 21'
_atom_sites_solution_hydrogens geom
_atom_sites_solution_primary direct
_atom_sites_solution_secondary difmap
_audit_creation_date 2015-01-14
_audit_creation_method
;
Olex2 1.2
(compiled 2015.01.12 svn.r3133 for OlexSys, GUI svn.r4987)
;
_audit_update_record
;
2015-10-06 deposited with the CCDC.
2015-12-11 downloaded from the CCDC.
;
_cell_angle_alpha 90.00
_cell_angle_beta 90.00
_cell_angle_gamma 90.00
_cell_formula_units_Z 4
_cell_length_a 10.6261(3)
_cell_length_b 11.4231(3)
_cell_length_c 14.4936(3)
_cell_measurement_reflns_used 2739
_cell_measurement_temperature 291(2)
_cell_measurement_theta_max 28.2150
_cell_measurement_theta_min 3.3240
_cell_volume 1759.28(8)
_computing_cell_refinement
;
CrysAlisPro, Agilent Technologies,
Version 1.171.36.28 (release 01-02-2013 CrysAlis171 .NET)
(compiled Feb  1 2013,16:14:44)
;
_computing_data_collection
;
CrysAlisPro, Agilent Technologies,
Version 1.171.36.28 (release 01-02-2013 CrysAlis171 .NET)
(compiled Feb  1 2013,16:14:44)
;
_computing_data_reduction
;
CrysAlisPro, Agilent Technologies,
Version 1.171.36.28 (release 01-02-2013 CrysAlis171 .NET)
(compiled Feb  1 2013,16:14:44)
;
_computing_molecular_graphics 'Olex2 (Dolomanov et al., 2009)'
_computing_publication_material 'Olex2 (Dolomanov et al., 2009)'
_computing_structure_refinement 'ShelXL (Sheldrick, 2008)'
_computing_structure_solution 'ShelXS (Sheldrick, 2008)'
_diffrn_ambient_temperature 291.15
_diffrn_detector_area_resol_mean 16.2312
_diffrn_measured_fraction_theta_full 0.998
_diffrn_measured_fraction_theta_max 0.998
_diffrn_measurement_details
;
  1 omega   23.00   62.00   1.0000    3.0000
omega____ theta____ kappa____ phi______ frames
    -       19.7885  -99.0000   30.0000 39

  2 omega  -48.00   59.00   1.0000    3.0000
omega____ theta____ kappa____ phi______ frames
    -       19.7885  -19.0000 -120.0000 107
;
_diffrn_measurement_device_type 'Xcalibur, Eos, Gemini'
_diffrn_measurement_method '\w scans'
_diffrn_orient_matrix_UB_11 0.0636149000
_diffrn_orient_matrix_UB_12 0.0176207000
_diffrn_orient_matrix_UB_13 0.0050739000
_diffrn_orient_matrix_UB_21 -0.0159818000
_diffrn_orient_matrix_UB_22 0.0569920000
_diffrn_orient_matrix_UB_23 -0.0154546000
_diffrn_orient_matrix_UB_31 -0.0124163000
_diffrn_orient_matrix_UB_32 0.0171309000
_diffrn_orient_matrix_UB_33 0.0461759000
_diffrn_radiation_monochromator graphite
_diffrn_radiation_type MoK\a
_diffrn_radiation_wavelength 0.71073
_diffrn_reflns_av_R_equivalents 0.0189
_diffrn_reflns_av_unetI/netI 0.0397
_diffrn_reflns_limit_h_max 13
_diffrn_reflns_limit_h_min -6
_diffrn_reflns_limit_k_max 13
_diffrn_reflns_limit_k_min -14
_diffrn_reflns_limit_l_max 18
_diffrn_reflns_limit_l_min -11
_diffrn_reflns_number 4876
_diffrn_reflns_theta_full 26.37
_diffrn_reflns_theta_max 26.37
_diffrn_reflns_theta_min 2.97
_diffrn_source 'Enhance (Mo) X-ray Source'
_exptl_absorpt_coefficient_mu 1.369
_exptl_absorpt_correction_T_max 1.00000
_exptl_absorpt_correction_T_min 0.97540
_exptl_absorpt_correction_type multi-scan
_exptl_absorpt_process_details
;
CrysAlisPro, Agilent Technologies,
Version 1.171.36.28 (release 01-02-2013 CrysAlis171 .NET)
(compiled Feb  1 2013,16:14:44)
Empirical absorption correction using spherical harmonics,
 implemented in SCALE3 ABSPACK scaling algorithm.
;
_exptl_crystal_colour colourless
_exptl_crystal_density_diffrn 1.728
_exptl_crystal_density_method 'not measured'
_exptl_crystal_description crystal
_exptl_crystal_F_000 912
_exptl_crystal_size_max 0.22
_exptl_crystal_size_mid 0.2
_exptl_crystal_size_min 0.17
_refine_diff_density_max 0.299
_refine_diff_density_min -0.496
_refine_diff_density_rms 0.073
_refine_ls_abs_structure_details 'Flack H D (1983), Acta Cryst. A39, 876-881'
_refine_ls_abs_structure_Flack -0.05(3)
_refine_ls_extinction_method none
_refine_ls_goodness_of_fit_ref 1.049
_refine_ls_hydrogen_treatment mixed
_refine_ls_matrix_type full
_refine_ls_number_parameters 221
_refine_ls_number_reflns 3281
_refine_ls_number_restraints 0
_refine_ls_restrained_S_all 1.049
_refine_ls_R_factor_all 0.0313
_refine_ls_R_factor_gt 0.0279
_refine_ls_shift/su_max 0.002
_refine_ls_shift/su_mean 0.000
_refine_ls_structure_factor_coef Fsqd
_refine_ls_weighting_details 'calc w=1/[\s^2^(Fo^2^)+(0.0261P)^2^+0.0000P] where P=(Fo^2^+2Fc^2^)/3'
_refine_ls_weighting_scheme calc
_refine_ls_wR_factor_gt 0.0584
_refine_ls_wR_factor_ref 0.0605
_reflns_number_gt 3074
_reflns_number_total 3281
_reflns_threshold_expression >2sigma(I)
_cod_data_source_file c5ra21183b5.cif
_cod_data_source_block 201311196
_cod_original_cell_volume 1759.28(7)
_cod_database_code 7223469
_chemical_oxdiff_formula C20H20N4O1Pd1Cl2
_reflns_odcompleteness_completeness 99.66
_reflns_odcompleteness_iscentric 1
_reflns_odcompleteness_theta 26.32
_olex2_refinement_description
;
1. Fixed Uiso
 At 1.2 times of:
  All C(H) groups, All C(H,H) groups
2.a Ternary CH refined with riding coordinates:
 C8(H8)
2.b Secondary CH2 refined with riding coordinates:
 C9(H9A,H9B), C10(H10A,H10B)
2.c Aromatic/amide H refined with riding coordinates:
 C2(H2), C3(H3), C5(H5), C6(H6), C7(H7), C12(H12), C13(H13), C14(H14),
 C15(H15), C16(H16)
;
_olex2_submission_special_instructions 'No special instructions were received'

loop_
_space_group_symop_id
_space_group_symop_operation_xyz
1 'x, y, z'
2 '-x+1/2, -y, z+1/2'
3 'x+1/2, -y+1/2, -z'
4 '-x, y+1/2, -z+1/2'

loop_
_atom_site_label
_atom_site_type_symbol
_atom_site_fract_x
_atom_site_fract_y
_atom_site_fract_z
_atom_site_U_iso_or_equiv
_atom_site_adp_type
_atom_site_occupancy
_atom_site_calc_flag
_atom_site_refinement_flags_posn
Pd1 Pd 0.38496(3) 0.71621(2) 0.518751(17) 0.02835(8) Uani 1 d .
Cl1 Cl 0.28957(10) 0.78358(11) 0.65001(6) 0.0460(3) Uani 1 d .
Cl2 Cl 0.29714(12) 0.87409(11) 0.43711(7) 0.0515(3) Uani 1 d .
O1 O 0.6543(4) 0.6950(3) 0.7553(3) 0.0586(10) Uani 1 d .
H1 H 0.666(5) 0.680(4) 0.714(3) 0.034(17) Uiso 1 d .
N1 N 0.4622(3) 0.6444(3) 0.40277(19) 0.0343(8) Uani 1 d .
N2 N 0.5218(3) 0.5076(2) 0.5079(2) 0.0313(7) Uani 1 d .
N3 N 0.4956(3) 0.5269(3) 0.6528(2) 0.0308(8) Uani 1 d .
N4 N 0.5728(4) 0.4738(3) 0.3532(2) 0.0471(10) Uani 1 d .
C1 C 0.4707(4) 0.5791(3) 0.5724(2) 0.0292(8) Uani 1 d .
C2 C 0.5765(4) 0.4098(3) 0.5471(3) 0.0405(10) Uani 1 d .
H2 H 0.6155 0.3482 0.5164 0.049 Uiso 1 calc R
C3 C 0.5617(4) 0.4219(3) 0.6386(3) 0.0399(10) Uani 1 d .
H3 H 0.5899 0.3707 0.6840 0.048 Uiso 1 calc R
C4 C 0.5203(4) 0.5411(4) 0.4150(3) 0.0345(9) Uani 1 d .
C5 C 0.5675(5) 0.5172(5) 0.2663(3) 0.0549(13) Uani 1 d .
H5 H 0.6032 0.4737 0.2188 0.066 Uiso 1 calc R
C6 C 0.5118(5) 0.6225(5) 0.2451(3) 0.0531(13) Uani 1 d .
H6 H 0.5106 0.6504 0.1848 0.064 Uiso 1 calc R
C7 C 0.4580(4) 0.6849(4) 0.3155(2) 0.0449(11) Uani 1 d .
H7 H 0.4184 0.7557 0.3031 0.054 Uiso 1 calc R
C8 C 0.4672(4) 0.5724(3) 0.7466(2) 0.0324(9) Uani 1 d .
H8 H 0.4201 0.6455 0.7392 0.039 Uiso 1 calc R
C9 C 0.5888(4) 0.6013(4) 0.7965(3) 0.0423(11) Uani 1 d .
H9A H 0.5698 0.6212 0.8601 0.051 Uiso 1 calc R
H9B H 0.6424 0.5326 0.7969 0.051 Uiso 1 calc R
C10 C 0.3822(5) 0.4860(4) 0.7974(3) 0.0461(11) Uani 1 d .
H10A H 0.3116 0.4657 0.7581 0.055 Uiso 1 calc R
H10B H 0.4290 0.4149 0.8101 0.055 Uiso 1 calc R
C11 C 0.3331(4) 0.5363(4) 0.8877(3) 0.0395(10) Uani 1 d .
C12 C 0.3677(4) 0.4899(4) 0.9708(3) 0.0509(12) Uani 1 d .
H12 H 0.4197 0.4244 0.9728 0.061 Uiso 1 calc R
C13 C 0.3256(5) 0.5401(6) 1.0524(3) 0.0662(17) Uani 1 d .
H13 H 0.3497 0.5077 1.1086 0.079 Uiso 1 calc R
C14 C 0.2487(5) 0.6369(5) 1.0515(3) 0.0608(15) Uani 1 d .
H14 H 0.2226 0.6717 1.1063 0.073 Uiso 1 calc R
C15 C 0.2120(4) 0.6802(4) 0.9689(3) 0.0554(12) Uani 1 d .
H15 H 0.1583 0.7445 0.9673 0.067 Uiso 1 calc R
C16 C 0.2520(4) 0.6316(4) 0.8871(3) 0.0452(11) Uani 1 d .
H16 H 0.2246 0.6626 0.8313 0.054 Uiso 1 calc R

loop_
_atom_site_aniso_label
_atom_site_aniso_U_11
_atom_site_aniso_U_22
_atom_site_aniso_U_33
_atom_site_aniso_U_23
_atom_site_aniso_U_13
_atom_site_aniso_U_12
Pd1 0.02715(14) 0.02988(13) 0.02802(12) -0.00139(12) 0.00019(13) 0.00322(15)
Cl1 0.0546(7) 0.0489(6) 0.0345(4) -0.0043(5) 0.0048(5) 0.0228(7)
Cl2 0.0554(7) 0.0561(7) 0.0430(5) 0.0142(5) 0.0033(6) 0.0232(6)
O1 0.066(3) 0.056(2) 0.054(2) -0.0065(19) 0.005(2) -0.026(2)
N1 0.0317(19) 0.0402(18) 0.0311(15) -0.0036(15) 0.0017(15) -0.0014(17)
N2 0.0297(17) 0.0270(14) 0.0371(17) -0.0063(14) 0.0013(15) 0.0046(14)
N3 0.0317(19) 0.0262(16) 0.0345(16) 0.0002(14) -0.0029(15) 0.0012(15)
N4 0.047(2) 0.049(2) 0.045(2) -0.0207(18) 0.0089(19) -0.003(2)
C1 0.028(2) 0.0274(19) 0.0325(19) -0.0061(16) -0.0003(18) 0.0008(18)
C2 0.043(3) 0.0257(19) 0.053(2) -0.0029(18) 0.001(2) 0.0026(19)
C3 0.039(2) 0.027(2) 0.053(2) 0.0028(18) -0.005(2) 0.003(2)
C4 0.030(2) 0.038(2) 0.0349(19) -0.0092(18) 0.0003(18) -0.002(2)
C5 0.050(3) 0.072(3) 0.042(2) -0.027(2) 0.011(2) -0.012(3)
C6 0.051(3) 0.075(4) 0.033(2) -0.012(2) 0.007(2) -0.010(3)
C7 0.044(3) 0.057(3) 0.0331(18) -0.0020(19) 0.006(2) -0.002(2)
C8 0.039(3) 0.0299(19) 0.0278(17) -0.0008(16) 0.0047(18) 0.0012(19)
C9 0.046(3) 0.041(2) 0.039(2) 0.0014(18) -0.005(2) -0.009(2)
C10 0.052(3) 0.043(2) 0.044(2) -0.0023(19) 0.003(3) -0.015(3)
C11 0.039(3) 0.041(2) 0.038(2) 0.0005(19) 0.002(2) -0.013(2)
C12 0.051(3) 0.061(3) 0.041(2) 0.005(2) 0.001(2) -0.008(3)
C13 0.060(4) 0.101(5) 0.037(2) 0.009(3) -0.006(3) -0.027(4)
C14 0.057(3) 0.077(4) 0.048(2) -0.018(3) 0.021(3) -0.026(3)
C15 0.048(3) 0.054(3) 0.064(3) -0.003(3) 0.015(3) -0.007(2)
C16 0.045(3) 0.048(3) 0.043(2) 0.003(2) 0.005(2) -0.012(2)

loop_
_atom_type_symbol
_atom_type_description
_atom_type_scat_dispersion_real
_atom_type_scat_dispersion_imag
_atom_type_scat_source
C C 0.0033 0.0016 'International Tables Vol C Tables 4.2.6.8 and 6.1.1.4'
H H 0.0000 0.0000 'International Tables Vol C Tables 4.2.6.8 and 6.1.1.4'
Cl Cl 0.1484 0.1585 'International Tables Vol C Tables 4.2.6.8 and 6.1.1.4'
N N 0.0061 0.0033 'International Tables Vol C Tables 4.2.6.8 and 6.1.1.4'
O O 0.0106 0.0060 'International Tables Vol C Tables 4.2.6.8 and 6.1.1.4'
Pd Pd -0.9988 1.0072 'International Tables Vol C Tables 4.2.6.8 and 6.1.1.4'

loop_
_geom_angle_atom_site_label_1
_geom_angle_atom_site_label_2
_geom_angle_atom_site_label_3
_geom_angle
Cl1 Pd1 Cl2 89.12(4)
N1 Pd1 Cl1 175.55(10)
N1 Pd1 Cl2 93.06(10)
C1 Pd1 Cl1 98.29(10)
C1 Pd1 Cl2 172.55(11)
C1 Pd1 N1 79.61(14)
C9 O1 H1 107(5)
C4 N1 Pd1 115.4(2)
C4 N1 C7 116.1(3)
C7 N1 Pd1 128.4(3)
C1 N2 C2 111.9(3)
C1 N2 C4 119.6(3)
C2 N2 C4 128.4(3)
C1 N3 C3 110.6(3)
C1 N3 C8 127.0(3)
C3 N3 C8 122.3(3)
C4 N4 C5 113.9(4)
N2 C1 Pd1 113.1(2)
N3 C1 Pd1 142.2(3)
N3 C1 N2 104.7(3)
N2 C2 H2 127.1
C3 C2 N2 105.9(4)
C3 C2 H2 127.1
N3 C3 H3 126.5
C2 C3 N3 106.9(4)
C2 C3 H3 126.5
N1 C4 N2 111.9(3)
N4 C4 N1 128.5(4)
N4 C4 N2 119.6(4)
N4 C5 H5 118.5
N4 C5 C6 123.1(4)
C6 C5 H5 118.5
C5 C6 H6 121.1
C7 C6 C5 117.9(4)
C7 C6 H6 121.1
N1 C7 C6 120.5(4)
N1 C7 H7 119.7
C6 C7 H7 119.7
N3 C8 H8 107.6
N3 C8 C9 109.9(3)
N3 C8 C10 109.6(3)
C9 C8 H8 107.6
C9 C8 C10 114.5(3)
C10 C8 H8 107.6
O1 C9 C8 112.6(3)
O1 C9 H9A 109.1
O1 C9 H9B 109.1
C8 C9 H9A 109.1
C8 C9 H9B 109.1
H9A C9 H9B 107.8
C8 C10 H10A 109.2
C8 C10 H10B 109.2
H10A C10 H10B 107.9
C11 C10 C8 112.0(3)
C11 C10 H10A 109.2
C11 C10 H10B 109.2
C12 C11 C10 121.3(4)
C12 C11 C16 118.5(4)
C16 C11 C10 120.2(4)
C11 C12 H12 119.9
C11 C12 C13 120.2(5)
C13 C12 H12 119.9
C12 C13 H13 119.5
C14 C13 C12 121.0(5)
C14 C13 H13 119.5
C13 C14 H14 120.9
C15 C14 C13 118.3(5)
C15 C14 H14 120.9
C14 C15 H15 119.2
C14 C15 C16 121.7(5)
C16 C15 H15 119.2
C11 C16 H16 119.9
C15 C16 C11 120.2(4)
C15 C16 H16 119.9

loop_
_geom_bond_atom_site_label_1
_geom_bond_atom_site_label_2
_geom_bond_distance
Pd1 Cl1 2.2889(9)
Pd1 Cl2 2.3502(11)
Pd1 N1 2.043(3)
Pd1 C1 1.972(4)
O1 H1 0.63(4)
O1 C9 1.410(5)
N1 C4 1.343(5)
N1 C7 1.347(5)
N2 C1 1.354(4)
N2 C2 1.381(5)
N2 C4 1.400(5)
N3 C1 1.336(5)
N3 C3 1.404(5)
N3 C8 1.487(5)
N4 C4 1.306(5)
N4 C5 1.354(6)
C2 H2 0.9300
C2 C3 1.343(6)
C3 H3 0.9300
C5 H5 0.9300
C5 C6 1.376(7)
C6 H6 0.9300
C6 C7 1.370(6)
C7 H7 0.9300
C8 H8 0.9800
C8 C9 1.517(6)
C8 C10 1.527(5)
C9 H9A 0.9700
C9 H9B 0.9700
C10 H10A 0.9700
C10 H10B 0.9700
C10 C11 1.522(6)
C11 C12 1.367(6)
C11 C16 1.388(6)
C12 H12 0.9300
C12 C13 1.388(7)
C13 H13 0.9300
C13 C14 1.375(8)
C14 H14 0.9300
C14 C15 1.353(7)
C15 H15 0.9300
C15 C16 1.376(6)
C16 H16 0.9300

loop_
_geom_hbond_atom_site_label_D
_geom_hbond_atom_site_label_H
_geom_hbond_atom_site_label_A
_geom_hbond_distance_DH
_geom_hbond_distance_HA
_geom_hbond_distance_DA
_geom_hbond_angle_DHA
_geom_hbond_site_symmetry_A
O1 H1 Cl2 0.63(4) 2.67(4) 3.272(4) 160(6) 3_566

loop_
_geom_torsion_atom_site_label_1
_geom_torsion_atom_site_label_2
_geom_torsion_atom_site_label_3
_geom_torsion_atom_site_label_4
_geom_torsion
Pd1 N1 C4 N2 -3.6(4)
Pd1 N1 C4 N4 177.0(4)
Pd1 N1 C7 C6 -177.6(3)
Cl1 Pd1 N1 C4 -56.9(14)
Cl1 Pd1 N1 C7 120.2(12)
Cl1 Pd1 C1 N2 170.2(3)
Cl1 Pd1 C1 N3 -7.5(5)
Cl2 Pd1 N1 C4 -176.1(3)
Cl2 Pd1 N1 C7 1.0(4)
Cl2 Pd1 C1 N2 -16.4(11)
Cl2 Pd1 C1 N3 165.9(6)
N1 Pd1 C1 N2 -5.8(3)
N1 Pd1 C1 N3 176.5(5)
N2 C2 C3 N3 1.1(5)
N3 C8 C9 O1 66.1(4)
N3 C8 C10 C11 -171.0(4)
N4 C5 C6 C7 -0.9(8)
C1 Pd1 N1 C4 5.3(3)
C1 Pd1 N1 C7 -177.6(4)
C1 N2 C2 C3 -1.5(5)
C1 N2 C4 N1 -1.5(5)
C1 N2 C4 N4 178.0(4)
C1 N3 C3 C2 -0.5(5)
C1 N3 C8 C9 -112.2(4)
C1 N3 C8 C10 121.3(4)
C2 N2 C1 Pd1 -177.4(3)
C2 N2 C1 N3 1.2(4)
C2 N2 C4 N1 -177.5(3)
C2 N2 C4 N4 2.0(7)
C3 N3 C1 Pd1 177.4(4)
C3 N3 C1 N2 -0.4(4)
C3 N3 C8 C9 63.7(5)
C3 N3 C8 C10 -62.8(5)
C4 N1 C7 C6 -0.5(6)
C4 N2 C1 Pd1 5.9(5)
C4 N2 C1 N3 -175.5(3)
C4 N2 C2 C3 174.8(4)
C4 N4 C5 C6 0.0(7)
C5 N4 C4 N1 0.8(7)
C5 N4 C4 N2 -178.6(4)
C5 C6 C7 N1 1.1(7)
C7 N1 C4 N2 178.9(4)
C7 N1 C4 N4 -0.5(7)
C8 N3 C1 Pd1 -6.3(7)
C8 N3 C1 N2 175.9(3)
C8 N3 C3 C2 -177.0(4)
C8 C10 C11 C12 -114.0(5)
C8 C10 C11 C16 65.6(5)
C9 C8 C10 C11 65.1(5)
C10 C8 C9 O1 -170.2(4)
C10 C11 C12 C13 177.5(5)
C10 C11 C16 C15 -177.1(4)
C11 C12 C13 C14 0.0(8)
C12 C11 C16 C15 2.5(6)
C12 C13 C14 C15 1.9(8)
C13 C14 C15 C16 -1.6(7)
C14 C15 C16 C11 -0.6(7)
C16 C11 C12 C13 -2.2(7)
